data_7701548
loop_
_publ_author_name
'Sch\"uler, Philipp'
'G\"orls, Helmar'
'Westerhausen, Matthias'
'Krieck, Sven'

_publ_section_title
;
 Bis(trimethylsilyl)amide complexes of s-block metals with bidentate ether
 and amine ligands.
;
_journal_issue 24
_journal_name_full 'Dalton transactions (Cambridge, England : 2003)'
_journal_page_first 8966
_journal_page_last 8975
_journal_paper_doi 10.1039/c9dt01426h
_journal_volume 48
_journal_year 2019
_chemical_formula_moiety 'C20 H56 K2 N2 O4 Si4'
_chemical_formula_sum 'C20 H56 K2 N2 O4 Si4'
_chemical_formula_weight 579.23
_space_group_IT_number 2
_space_group_name_Hall '-P 1'
_space_group_name_H-M_alt 'P -1'
_symmetry_cell_setting triclinic
_symmetry_space_group_name_Hall '-P 1'
_symmetry_space_group_name_H-M 'P -1'
_atom_sites_solution_hydrogens geom
_atom_sites_solution_primary direct
_atom_sites_solution_secondary difmap
_audit_creation_method SHELXL-97
_audit_update_record
;
2019-04-01 deposited with the CCDC.	2019-05-10 downloaded from the CCDC.
;
_cell_angle_alpha 106.864(2)
_cell_angle_beta 102.532(1)
_cell_angle_gamma 109.884(2)
_cell_formula_units_Z 1
_cell_length_a 8.9461(3)
_cell_length_b 10.7526(4)
_cell_length_c 10.9069(4)
_cell_measurement_reflns_used 10528
_cell_measurement_temperature 133(2)
_cell_measurement_theta_max 27.48
_cell_measurement_theta_min 3.29
_cell_volume 884.21(6)
_computing_cell_refinement DENZO
_computing_data_collection COLLECT
_computing_data_reduction DENZO
_computing_molecular_graphics SHELXTL/PC
_computing_publication_material SHELXL-97
_computing_structure_refinement 'SHELXL-97 (Sheldrick, 2008)'
_computing_structure_solution 'SHELXS-97 (Sheldrick, 2008)'
_diffrn_ambient_temperature 133(2)
_diffrn_measured_fraction_theta_full 0.985
_diffrn_measured_fraction_theta_max 0.985
_diffrn_measurement_device_type KappaCCD
_diffrn_measurement_method 'phi- + omega-scan'
_diffrn_radiation_monochromator graphite
_diffrn_radiation_source 'fine-focus sealed tube'
_diffrn_radiation_type MoK\a
_diffrn_radiation_wavelength 0.71073
_diffrn_reflns_av_R_equivalents 0.0219
_diffrn_reflns_av_sigmaI/netI 0.0274
_diffrn_reflns_limit_h_max 11
_diffrn_reflns_limit_h_min -11
_diffrn_reflns_limit_k_max 13
_diffrn_reflns_limit_k_min -12
_diffrn_reflns_limit_l_max 14
_diffrn_reflns_limit_l_min -14
_diffrn_reflns_number 10528
_diffrn_reflns_theta_full 27.48
_diffrn_reflns_theta_max 27.48
_diffrn_reflns_theta_min 3.29
_exptl_absorpt_coefficient_mu 0.427
_exptl_absorpt_correction_T_max 0.7456
_exptl_absorpt_correction_T_min 0.6802
_exptl_absorpt_correction_type multi-scan
_exptl_absorpt_process_details 'SADABS, Bruker-AXS, 2002'
_exptl_crystal_colour colourless
_exptl_crystal_density_diffrn 1.088
_exptl_crystal_density_method 'not measured'
_exptl_crystal_description prism
_exptl_crystal_F_000 316
_exptl_crystal_size_max 0.108
_exptl_crystal_size_mid 0.102
_exptl_crystal_size_min 0.098
_refine_diff_density_max 0.644
_refine_diff_density_min -0.404
_refine_diff_density_rms 0.050
_refine_ls_extinction_method none
_refine_ls_goodness_of_fit_ref 1.054
_refine_ls_hydrogen_treatment constr
_refine_ls_matrix_type full
_refine_ls_number_parameters 153
_refine_ls_number_reflns 4002
_refine_ls_number_restraints 0
_refine_ls_restrained_S_all 1.054
_refine_ls_R_factor_all 0.0361
_refine_ls_R_factor_gt 0.0328
_refine_ls_shift/su_max 0.000
_refine_ls_shift/su_mean 0.000
_refine_ls_structure_factor_coef Fsqd
_refine_ls_weighting_details 'calc w=1/[\s^2^(Fo^2^)+(0.0262P)^2^+0.6666P] where P=(Fo^2^+2Fc^2^)/3'
_refine_ls_weighting_scheme calc
_refine_ls_wR_factor_gt 0.0814
_refine_ls_wR_factor_ref 0.0839
_reflns_number_gt 3717
_reflns_number_total 4002
_reflns_threshold_expression >2sigma(I)
_cod_data_source_file c9dt01426h2.cif
_cod_data_source_block FO6409
_cod_original_cell_volume 884.21(5)
_cod_database_code 7701548

loop_
_symmetry_equiv_pos_as_xyz
'x, y, z'
'-x, -y, -z'

loop_
_atom_site_label
_atom_site_type_symbol
_atom_site_fract_x
_atom_site_fract_y
_atom_site_fract_z
_atom_site_U_iso_or_equiv
_atom_site_adp_type
_atom_site_occupancy
_atom_site_symmetry_multiplicity
_atom_site_calc_flag
_atom_site_refinement_flags
K1 K 0.58965(4) 0.69628(3) 0.51605(3) 0.02177(9) Uani 1 1 d .
Si1 Si 0.64388(5) 0.41748(4) 0.27180(4) 0.01835(10) Uani 1 1 d .
Si2 Si 0.28065(5) 0.39898(5) 0.19583(4) 0.02056(10) Uani 1 1 d .
O1 O 0.7160(2) 0.92290(14) 0.44046(14) 0.0452(4) Uani 1 1 d .
O2 O 0.6990(2) 0.97625(13) 0.70229(13) 0.0467(4) Uani 1 1 d .
N1 N 0.47014(15) 0.42929(13) 0.29603(12) 0.0183(2) Uani 1 1 d .
C1 C 0.7252(2) 0.3240(2) 0.37406(18) 0.0297(4) Uani 1 1 d .
H1A H 0.6355 0.2280 0.3488 0.045 Uiso 1 1 calc R
H1B H 0.7587 0.3808 0.4719 0.045 Uiso 1 1 calc R
H1C H 0.8236 0.3147 0.3544 0.045 Uiso 1 1 calc R
C2 C 0.6249(2) 0.3197(2) 0.09075(17) 0.0327(4) Uani 1 1 d .
H2A H 0.5384 0.2201 0.0546 0.049 Uiso 1 1 calc R
H2B H 0.7344 0.3200 0.0900 0.049 Uiso 1 1 calc R
H2C H 0.5922 0.3683 0.0337 0.049 Uiso 1 1 calc R
C3 C 0.8308(2) 0.59830(18) 0.33307(18) 0.0296(3) Uani 1 1 d .
H3A H 0.8004 0.6545 0.2841 0.044 Uiso 1 1 calc R
H3B H 0.9277 0.5839 0.3154 0.044 Uiso 1 1 calc R
H3C H 0.8611 0.6503 0.4315 0.044 Uiso 1 1 calc R
C4 C 0.2500(2) 0.5687(2) 0.21603(18) 0.0340(4) Uani 1 1 d .
H4A H 0.3372 0.6336 0.1941 0.051 Uiso 1 1 calc R
H4B H 0.2596 0.6167 0.3106 0.051 Uiso 1 1 calc R
H4C H 0.1374 0.5436 0.1538 0.051 Uiso 1 1 calc R
C5 C 0.2230(2) 0.3048(2) 0.00580(17) 0.0355(4) Uani 1 1 d .
H5A H 0.3081 0.3609 -0.0242 0.053 Uiso 1 1 calc R
H5B H 0.1113 0.2959 -0.0421 0.053 Uiso 1 1 calc R
H5C H 0.2197 0.2087 -0.0151 0.053 Uiso 1 1 calc R
C6 C 0.1023(2) 0.2867(2) 0.23958(19) 0.0331(4) Uani 1 1 d .
H6A H 0.1057 0.1941 0.2285 0.050 Uiso 1 1 calc R
H6B H -0.0069 0.2701 0.1783 0.050 Uiso 1 1 calc R
H6C H 0.1157 0.3379 0.3345 0.050 Uiso 1 1 calc R
C7 C 0.7629(3) 1.06021(19) 0.5322(2) 0.0457(5) Uani 1 1 d .
H7A H 0.6676 1.0864 0.5097 0.055 Uiso 1 1 calc R
H7B H 0.8603 1.1277 0.5201 0.055 Uiso 1 1 calc R
C8 C 0.8094(3) 1.0803(2) 0.6750(2) 0.0469(5) Uani 1 1 d .
H8A H 0.9235 1.0829 0.7052 0.056 Uiso 1 1 calc R
H8B H 0.8175 1.1751 0.7299 0.056 Uiso 1 1 calc R
C9 C 0.7278(3) 1.0082(2) 0.84290(19) 0.0443(5) Uani 1 1 d .
H9A H 0.7182 1.0977 0.8847 0.066 Uiso 1 1 calc R
H9B H 0.8418 1.0196 0.8882 0.066 Uiso 1 1 calc R
H9C H 0.6433 0.9293 0.8533 0.066 Uiso 1 1 calc R
C10 C 0.6862(3) 0.9072(2) 0.3032(2) 0.0460(5) Uani 1 1 d .
H10A H 0.7860 0.9768 0.2972 0.069 Uiso 1 1 calc R
H10B H 0.5873 0.9248 0.2706 0.069 Uiso 1 1 calc R
H10C H 0.6645 0.8093 0.2466 0.069 Uiso 1 1 calc R

loop_
_atom_site_aniso_label
_atom_site_aniso_U_11
_atom_site_aniso_U_22
_atom_site_aniso_U_33
_atom_site_aniso_U_23
_atom_site_aniso_U_13
_atom_site_aniso_U_12
K1 0.02837(17) 0.01558(15) 0.01913(16) 0.00602(12) 0.00943(13) 0.00706(13)
Si1 0.01889(19) 0.0217(2) 0.01631(19) 0.00782(15) 0.00822(15) 0.00938(16)
Si2 0.0195(2) 0.0265(2) 0.01517(19) 0.00699(16) 0.00540(15) 0.01090(17)
O1 0.0742(10) 0.0265(6) 0.0329(7) 0.0146(6) 0.0239(7) 0.0140(7)
O2 0.0664(10) 0.0223(6) 0.0271(7) 0.0018(5) 0.0145(6) -0.0004(6)
N1 0.0191(6) 0.0203(6) 0.0148(5) 0.0056(5) 0.0061(5) 0.0087(5)
C1 0.0301(8) 0.0399(9) 0.0336(9) 0.0216(8) 0.0159(7) 0.0225(8)
C2 0.0349(9) 0.0416(10) 0.0239(8) 0.0084(7) 0.0157(7) 0.0196(8)
C3 0.0229(7) 0.0319(8) 0.0314(9) 0.0134(7) 0.0117(7) 0.0069(7)
C4 0.0422(10) 0.0434(10) 0.0287(9) 0.0180(8) 0.0134(8) 0.0287(9)
C5 0.0317(9) 0.0489(11) 0.0176(8) 0.0066(7) 0.0031(7) 0.0172(8)
C6 0.0200(7) 0.0429(10) 0.0331(9) 0.0141(8) 0.0096(7) 0.0104(7)
C7 0.0565(13) 0.0206(8) 0.0390(11) 0.0125(8) 0.0066(9) -0.0013(8)
C8 0.0586(13) 0.0198(8) 0.0396(11) 0.0075(8) 0.0089(10) 0.0002(8)
C9 0.0545(12) 0.0372(10) 0.0277(9) 0.0033(8) 0.0150(9) 0.0125(9)
C10 0.0669(14) 0.0472(12) 0.0362(10) 0.0244(9) 0.0249(10) 0.0276(11)

loop_
_atom_type_symbol
_atom_type_description
_atom_type_scat_dispersion_real
_atom_type_scat_dispersion_imag
_atom_type_scat_source
C C 0.0033 0.0016 'International Tables Vol C Tables 4.2.6.8 and 6.1.1.4'
H H 0.0000 0.0000 'International Tables Vol C Tables 4.2.6.8 and 6.1.1.4'
N N 0.0061 0.0033 'International Tables Vol C Tables 4.2.6.8 and 6.1.1.4'
O O 0.0106 0.0060 'International Tables Vol C Tables 4.2.6.8 and 6.1.1.4'
Si Si 0.0817 0.0704 'International Tables Vol C Tables 4.2.6.8 and 6.1.1.4'
K K 0.2009 0.2494 'International Tables Vol C Tables 4.2.6.8 and 6.1.1.4'

loop_
_geom_angle_atom_site_label_1
_geom_angle_atom_site_label_2
_geom_angle_atom_site_label_3
_geom_angle
_geom_angle_site_symmetry_1
_geom_angle_site_symmetry_3
O1 K1 O2 60.62(4) . .
O1 K1 N1 154.54(4) . 2_666
O2 K1 N1 94.56(4) . 2_666
O1 K1 N1 111.36(4) . .
O2 K1 N1 171.17(4) . .
N1 K1 N1 93.76(3) 2_666 .
O1 K1 Si1 142.23(3) . 2_666
O2 K1 Si1 86.31(3) . 2_666
N1 K1 Si1 26.29(2) 2_666 2_666
N1 K1 Si1 99.93(3) . 2_666
O1 K1 Si1 100.94(3) . .
O2 K1 Si1 153.03(4) . .
N1 K1 Si1 100.03(3) 2_666 .
N1 K1 Si1 26.30(2) . .
Si1 K1 Si1 116.123(10) 2_666 .
O1 K1 Si2 137.05(3) . 2_666
O2 K1 Si2 88.49(3) . 2_666
N1 K1 Si2 25.96(3) 2_666 2_666
N1 K1 Si2 100.31(3) . 2_666
Si1 K1 Si2 50.243(10) 2_666 2_666
Si1 K1 Si2 94.765(12) . 2_666
O1 K1 Si2 104.06(3) . .
O2 K1 Si2 148.09(4) . .
N1 K1 Si2 100.41(3) 2_666 .
N1 K1 Si2 25.98(3) . .
Si1 K1 Si2 94.772(12) 2_666 .
Si1 K1 Si2 50.208(10) . .
Si2 K1 Si2 116.514(11) 2_666 .
O1 K1 K1 157.87(3) . 2_666
O2 K1 K1 141.44(3) . 2_666
N1 K1 K1 46.97(2) 2_666 2_666
N1 K1 K1 46.79(3) . 2_666
Si1 K1 K1 58.095(10) 2_666 2_666
Si1 K1 K1 58.028(10) . 2_666
Si2 K1 K1 58.284(11) 2_666 2_666
Si2 K1 K1 58.230(10) . 2_666
N1 Si1 C2 117.22(7) . .
N1 Si1 C3 113.58(7) . .
C2 Si1 C3 104.25(8) . .
N1 Si1 C1 111.44(7) . .
C2 Si1 C1 105.42(8) . .
C3 Si1 C1 103.70(8) . .
N1 Si1 K1 48.14(4) . 2_666
C2 Si1 K1 131.56(6) . 2_666
C3 Si1 K1 124.10(5) . 2_666
C1 Si1 K1 63.31(5) . 2_666
N1 Si1 K1 48.34(4) . .
C2 Si1 K1 149.40(6) . .
C3 Si1 K1 69.27(5) . .
C1 Si1 K1 105.16(6) . .
K1 Si1 K1 63.877(10) 2_666 .
N1 Si2 C5 116.96(7) . .
N1 Si2 C6 111.59(7) . .
C5 Si2 C6 105.54(8) . .
N1 Si2 C4 113.61(7) . .
C5 Si2 C4 104.17(8) . .
C6 Si2 C4 103.76(8) . .
N1 Si2 K1 47.47(4) . 2_666
C5 Si2 K1 132.73(7) . 2_666
C6 Si2 K1 64.18(6) . 2_666
C4 Si2 K1 123.06(6) . 2_666
N1 Si2 K1 47.69(4) . .
C5 Si2 K1 147.39(6) . .
C6 Si2 K1 107.04(6) . .
C4 Si2 K1 69.29(6) . .
K1 Si2 K1 63.486(11) 2_666 .
C7 O1 C10 114.86(15) . .
C7 O1 K1 118.42(11) . .
C10 O1 K1 123.50(12) . .
C8 O2 C9 114.71(15) . .
C8 O2 K1 114.36(12) . .
C9 O2 K1 121.30(12) . .
Si2 N1 Si1 135.75(8) . .
Si2 N1 K1 106.57(5) . 2_666
Si1 N1 K1 105.56(6) . 2_666
Si2 N1 K1 106.33(5) . .
Si1 N1 K1 105.36(5) . .
K1 N1 K1 86.24(3) 2_666 .
Si1 C1 H1A 109.5 . .
Si1 C1 H1B 109.5 . .
H1A C1 H1B 109.5 . .
Si1 C1 H1C 109.5 . .
H1A C1 H1C 109.5 . .
H1B C1 H1C 109.5 . .
Si1 C2 H2A 109.5 . .
Si1 C2 H2B 109.5 . .
H2A C2 H2B 109.5 . .
Si1 C2 H2C 109.5 . .
H2A C2 H2C 109.5 . .
H2B C2 H2C 109.5 . .
Si1 C3 H3A 109.5 . .
Si1 C3 H3B 109.5 . .
H3A C3 H3B 109.5 . .
Si1 C3 H3C 109.5 . .
H3A C3 H3C 109.5 . .
H3B C3 H3C 109.5 . .
Si2 C4 H4A 109.5 . .
Si2 C4 H4B 109.5 . .
H4A C4 H4B 109.5 . .
Si2 C4 H4C 109.5 . .
H4A C4 H4C 109.5 . .
H4B C4 H4C 109.5 . .
Si2 C5 H5A 109.5 . .
Si2 C5 H5B 109.5 . .
H5A C5 H5B 109.5 . .
Si2 C5 H5C 109.5 . .
H5A C5 H5C 109.5 . .
H5B C5 H5C 109.5 . .
Si2 C6 H6A 109.5 . .
Si2 C6 H6B 109.5 . .
H6A C6 H6B 109.5 . .
Si2 C6 H6C 109.5 . .
H6A C6 H6C 109.5 . .
H6B C6 H6C 109.5 . .
O1 C7 C8 115.20(16) . .
O1 C7 H7A 108.5 . .
C8 C7 H7A 108.5 . .
O1 C7 H7B 108.5 . .
C8 C7 H7B 108.5 . .
H7A C7 H7B 107.5 . .
O2 C8 C7 114.76(17) . .
O2 C8 H8A 108.6 . .
C7 C8 H8A 108.6 . .
O2 C8 H8B 108.6 . .
C7 C8 H8B 108.6 . .
H8A C8 H8B 107.6 . .
O2 C9 H9A 109.5 . .
O2 C9 H9B 109.5 . .
H9A C9 H9B 109.5 . .
O2 C9 H9C 109.5 . .
H9A C9 H9C 109.5 . .
H9B C9 H9C 109.5 . .
O1 C10 H10A 109.5 . .
O1 C10 H10B 109.5 . .
H10A C10 H10B 109.5 . .
O1 C10 H10C 109.5 . .
H10A C10 H10C 109.5 . .
H10B C10 H10C 109.5 . .

loop_
_geom_bond_atom_site_label_1
_geom_bond_atom_site_label_2
_geom_bond_distance
_geom_bond_site_symmetry_2
K1 O1 2.7553(13) .
K1 O2 2.7807(13) .
K1 N1 2.8107(12) 2_666
K1 N1 2.8187(12) .
K1 Si1 3.6354(5) 2_666
K1 Si1 3.6381(5) .
K1 Si2 3.6557(5) 2_666
K1 Si2 3.6579(5) .
K1 K1 3.8478(6) 2_666
Si1 N1 1.6718(12) .
Si1 C2 1.8875(16) .
Si1 C3 1.8901(17) .
Si1 C1 1.8923(16) .
Si1 K1 3.6355(5) 2_666
Si2 N1 1.6697(12) .
Si2 C5 1.8842(17) .
Si2 C6 1.8934(17) .
Si2 C4 1.8938(18) .
Si2 K1 3.6557(5) 2_666
O1 C7 1.377(2) .
O1 C10 1.410(2) .
O2 C8 1.373(2) .
O2 C9 1.414(2) .
N1 K1 2.8107(12) 2_666
C1 H1A 0.9800 .
C1 H1B 0.9800 .
C1 H1C 0.9800 .
C2 H2A 0.9800 .
C2 H2B 0.9800 .
C2 H2C 0.9800 .
C3 H3A 0.9800 .
C3 H3B 0.9800 .
C3 H3C 0.9800 .
C4 H4A 0.9800 .
C4 H4B 0.9800 .
C4 H4C 0.9800 .
C5 H5A 0.9800 .
C5 H5B 0.9800 .
C5 H5C 0.9800 .
C6 H6A 0.9800 .
C6 H6B 0.9800 .
C6 H6C 0.9800 .
C7 C8 1.451(3) .
C7 H7A 0.9900 .
C7 H7B 0.9900 .
C8 H8A 0.9900 .
C8 H8B 0.9900 .
C9 H9A 0.9800 .
C9 H9B 0.9800 .
C9 H9C 0.9800 .
C10 H10A 0.9800 .
C10 H10B 0.9800 .
C10 H10C 0.9800 .
